data_8106787
loop_
_publ_author_name
'Wang, Yuan-Rui'
'Gao, Wen-Yuan'
'Li, Ya-Feng'

_publ_section_title
;
 Crystal structure of the
 catena-poly[bis(1H-imidazole-\kN)-(\m2-furan-2,5-dicarboxylato-\k2 O 1:O
 4)manganese(II)]monohydrate, C12H12MnN4O6
;
_journal_issue 1
_journal_name_full 'Zeitschrift f\"ur Kristallographie - New Crystal Structures'
_journal_page_first 69
_journal_page_last 70
_journal_paper_doi 10.1515/ncrs-2015-0017
_journal_volume 231
_journal_year 2016
_chemical_formula_moiety 'C12 H10 Mn N4 O5, H2 O'
_chemical_formula_sum 'C12 H12 Mn N4 O6'
_chemical_formula_weight 363.20
_space_group_IT_number 14
_space_group_name_Hall '-P 2ybc'
_space_group_name_H-M_alt 'P 1 21/c 1'
_symmetry_cell_setting monoclinic
_symmetry_space_group_name_Hall '-P 2ybc'
_symmetry_space_group_name_H-M 'P 1 21/c 1'
_atom_sites_solution_hydrogens geom
_atom_sites_solution_primary direct
_atom_sites_solution_secondary difmap
_audit_creation_method SHELXL-97
_cell_angle_alpha 90.00
_cell_angle_beta 117.96(3)
_cell_angle_gamma 90.00
_cell_formula_units_Z 4
_cell_length_a 8.1583(16)
_cell_length_b 16.525(3)
_cell_length_c 13.134(3)
_cell_measurement_reflns_used 2000
_cell_measurement_temperature 293(2)
_cell_measurement_theta_max 27.48
_cell_measurement_theta_min 3.03
_cell_volume 1564.0(7)
_computing_cell_refinement PROCESS-AUTO
_computing_data_collection 'PROCESS-AUTO (Rigaku, 1998)'
_computing_data_reduction 'Crystal Structure (Rigaku/MSC, 2002)'
_computing_molecular_graphics 'DIAMOND (Brandenburg, 2000)'
_computing_publication_material SHELXL97
_computing_structure_refinement 'SHELXL97 (Sheldrick, 2008)'
_computing_structure_solution 'SHELXS97 (Sheldrick, 2008)'
_diffrn_ambient_temperature 293(2)
_diffrn_detector_area_resol_mean 10.00
_diffrn_measured_fraction_theta_full 0.998
_diffrn_measured_fraction_theta_max 0.998
_diffrn_measurement_device_type 'Rigaku R-AXIS RAPID'
_diffrn_measurement_method \w
_diffrn_radiation_monochromator graphite
_diffrn_radiation_source 'fine-focus sealed tube'
_diffrn_radiation_type MoK\a
_diffrn_radiation_wavelength 0.71073
_diffrn_reflns_av_R_equivalents 0.0303
_diffrn_reflns_av_sigmaI/netI 0.0243
_diffrn_reflns_limit_h_max 10
_diffrn_reflns_limit_h_min -10
_diffrn_reflns_limit_k_max 18
_diffrn_reflns_limit_k_min -21
_diffrn_reflns_limit_l_max 17
_diffrn_reflns_limit_l_min -17
_diffrn_reflns_number 15160
_diffrn_reflns_theta_full 27.48
_diffrn_reflns_theta_max 27.48
_diffrn_reflns_theta_min 3.03
_exptl_absorpt_coefficient_mu 0.879
_exptl_absorpt_correction_T_max 0.82
_exptl_absorpt_correction_T_min 0.69
_exptl_absorpt_correction_type multi-scan
_exptl_absorpt_process_details '(ABSCOR; Higashi, 1995)'
_exptl_crystal_colour pink
_exptl_crystal_density_diffrn 1.542
_exptl_crystal_density_method 'not measured'
_exptl_crystal_description block
_exptl_crystal_F_000 740
_exptl_crystal_size_max 0.44
_exptl_crystal_size_mid 0.38
_exptl_crystal_size_min 0.23
_refine_diff_density_max 0.953
_refine_diff_density_min -0.397
_refine_diff_density_rms 0.095
_refine_ls_extinction_coef 0.015(2)
_refine_ls_extinction_expression Fc^*^=kFc[1+0.001xFc^2^\l^3^/sin(2\q)]^-1/4^
_refine_ls_extinction_method SHELXL
_refine_ls_goodness_of_fit_ref 1.097
_refine_ls_hydrogen_treatment mixed
_refine_ls_matrix_type full
_refine_ls_number_parameters 215
_refine_ls_number_reflns 3586
_refine_ls_number_restraints 4
_refine_ls_restrained_S_all 1.097
_refine_ls_R_factor_all 0.0566
_refine_ls_R_factor_gt 0.0503
_refine_ls_shift/su_max 0.001
_refine_ls_shift/su_mean 0.000
_refine_ls_structure_factor_coef Fsqd
_refine_ls_weighting_details 'calc w=1/[\s^2^(Fo^2^)+(0.0958P)^2^+1.6046P] where P=(Fo^2^+2Fc^2^)/3'
_refine_ls_weighting_scheme calc
_refine_ls_wR_factor_gt 0.1579
_refine_ls_wR_factor_ref 0.1631
_reflns_number_gt 3121
_reflns_number_total 3586
_reflns_threshold_expression >2sigma(I)
_cod_data_source_file suppl_ncrs-2015-0017_suppl.cif
_cod_data_source_block 0507mn
_cod_original_sg_symbol_H-M 'P 21/c'
_cod_database_code 8106787

loop_
_symmetry_equiv_pos_as_xyz
'x, y, z'
'-x, y+1/2, -z+1/2'
'-x, -y, -z'
'x, -y-1/2, z-1/2'

loop_
_atom_site_label
_atom_site_type_symbol
_atom_site_fract_x
_atom_site_fract_y
_atom_site_fract_z
_atom_site_U_iso_or_equiv
_atom_site_adp_type
_atom_site_occupancy
_atom_site_symmetry_multiplicity
_atom_site_calc_flag
_atom_site_refinement_flags
_atom_site_disorder_assembly
_atom_site_disorder_group
Mn1 Mn 0.25204(5) 0.72008(2) 0.71535(3) 0.02537(18) Uani 1 1 d . . .
O1 O 0.0730(4) 0.68066(15) 0.7681(2) 0.0526(6) Uani 1 1 d . . .
O2 O 0.2236(4) 0.56447(18) 0.7968(3) 0.0648(8) Uani 1 1 d . . .
O3 O -0.0446(3) 0.48616(13) 0.8267(2) 0.0431(5) Uani 1 1 d . . .
O4 O -0.1371(3) 0.32996(14) 0.8232(2) 0.0469(6) Uani 1 1 d . . .
O5 O -0.3382(4) 0.35974(17) 0.8871(3) 0.0630(8) Uani 1 1 d . . .
C1 C 0.0955(5) 0.6058(2) 0.7940(3) 0.0446(7) Uani 1 1 d . . .
C2 C -0.0441(5) 0.5691(2) 0.8209(3) 0.0464(8) Uani 1 1 d . . .
C3 C -0.1751(7) 0.5999(2) 0.8437(6) 0.0753(15) Uani 1 1 d . . .
H3 H -0.2028 0.6543 0.8450 0.090 Uiso 1 1 calc R . .
C4 C -0.2631(7) 0.5331(2) 0.8654(5) 0.0765(15) Uani 1 1 d . . .
H4 H -0.3596 0.5354 0.8842 0.092 Uiso 1 1 calc R . .
C5 C -0.1809(5) 0.4663(2) 0.8537(3) 0.0464(8) Uani 1 1 d . . .
C6 C -0.2221(5) 0.3795(2) 0.8566(3) 0.0422(7) Uani 1 1 d . . .
N1 N 0.4903(4) 0.7363(2) 0.8589(3) 0.0491(7) Uani 1 1 d . . .
N2 N 0.6935(6) 0.7215(3) 1.0386(4) 0.0760(13) Uani 1 1 d . . .
H2 H 0.7509 0.7018 1.1071 0.091 Uiso 1 1 calc R . .
C7 C 0.6164(6) 0.7977(3) 0.8887(4) 0.0703(12) Uani 1 1 d . . .
H7 H 0.6152 0.8385 0.8396 0.084 Uiso 1 1 calc R . .
C8 C 0.7423(8) 0.7901(4) 0.9999(5) 0.0840(17) Uani 1 1 d . . .
H8 H 0.8422 0.8241 1.0422 0.101 Uiso 1 1 calc R . .
C9 C 0.5429(6) 0.6913(3) 0.9520(3) 0.0557(9) Uani 1 1 d . . .
H9 H 0.4823 0.6448 0.9561 0.067 Uiso 1 1 calc R . .
N3 N 0.2277(5) 0.65949(19) 0.5785(3) 0.0498(7) Uani 1 1 d . . .
N4 N 0.1557(7) 0.6341(2) 0.4003(3) 0.0722(11) Uani 1 1 d . . .
H4A H 0.1218 0.6417 0.3284 0.087 Uiso 1 1 calc R . .
C10 C 0.1775(7) 0.6902(3) 0.4766(4) 0.0599(10) Uani 1 1 d . . .
H10 H 0.1592 0.7452 0.4600 0.072 Uiso 1 1 calc R . .
C11 C 0.2370(13) 0.5797(3) 0.5641(5) 0.114(3) Uani 1 1 d . . .
H11 H 0.2676 0.5410 0.6217 0.137 Uiso 1 1 calc R . .
C12 C 0.1955(15) 0.5639(4) 0.4547(5) 0.134(4) Uani 1 1 d . . .
H12 H 0.1949 0.5134 0.4231 0.161 Uiso 1 1 calc R . .
O1W O 0.7188(5) 0.8969(2) 0.6978(4) 0.0842(11) Uani 1 1 d D . .
H1A H 0.765(6) 0.9436(18) 0.711(5) 0.101 Uiso 1 1 d D . .
H1B H 0.606(2) 0.898(3) 0.653(4) 0.101 Uiso 1 1 d D . .

loop_
_atom_site_aniso_label
_atom_site_aniso_U_11
_atom_site_aniso_U_22
_atom_site_aniso_U_33
_atom_site_aniso_U_23
_atom_site_aniso_U_13
_atom_site_aniso_U_12
Mn1 0.0290(3) 0.0215(3) 0.0257(3) -0.00015(14) 0.01291(18) 0.00139(14)
O1 0.0624(16) 0.0408(13) 0.0580(15) 0.0019(11) 0.0311(13) -0.0053(11)
O2 0.0689(18) 0.0542(17) 0.091(2) 0.0031(15) 0.0542(18) 0.0015(14)
O3 0.0510(13) 0.0345(11) 0.0523(13) -0.0021(10) 0.0315(11) -0.0033(10)
O4 0.0532(14) 0.0367(12) 0.0550(14) -0.0032(10) 0.0290(12) -0.0014(10)
O5 0.0667(17) 0.0467(15) 0.096(2) 0.0020(15) 0.0549(18) -0.0051(13)
C1 0.0532(19) 0.0386(17) 0.0450(18) -0.0014(14) 0.0256(16) -0.0040(14)
C2 0.056(2) 0.0338(16) 0.054(2) -0.0011(14) 0.0295(17) -0.0009(14)
C3 0.086(3) 0.0358(19) 0.139(5) -0.003(2) 0.082(4) 0.001(2)
C4 0.089(3) 0.039(2) 0.141(5) -0.006(2) 0.086(4) -0.001(2)
C5 0.0533(19) 0.0388(17) 0.058(2) -0.0033(15) 0.0346(17) -0.0033(14)
C6 0.0453(17) 0.0375(16) 0.0480(18) -0.0031(14) 0.0255(15) -0.0022(13)
N1 0.0451(16) 0.0519(17) 0.0476(17) 0.0034(14) 0.0194(13) 0.0036(13)
N2 0.056(2) 0.105(4) 0.050(2) 0.008(2) 0.0106(17) 0.011(2)
C7 0.055(2) 0.073(3) 0.068(3) 0.010(2) 0.016(2) -0.011(2)
C8 0.059(3) 0.097(4) 0.069(3) -0.001(3) 0.008(2) -0.016(3)
C9 0.051(2) 0.062(2) 0.050(2) 0.0050(18) 0.0203(17) 0.0069(18)
N3 0.0624(19) 0.0455(16) 0.0435(16) 0.0020(13) 0.0265(14) 0.0038(14)
N4 0.108(3) 0.068(2) 0.0439(18) -0.0048(17) 0.038(2) -0.007(2)
C10 0.083(3) 0.053(2) 0.053(2) 0.0036(18) 0.039(2) 0.000(2)
C11 0.237(9) 0.044(2) 0.067(3) 0.001(2) 0.075(5) 0.017(4)
C12 0.281(11) 0.060(3) 0.077(4) -0.009(3) 0.098(6) 0.000(5)
O1W 0.076(2) 0.069(2) 0.112(3) -0.016(2) 0.047(2) -0.0189(18)

loop_
_atom_type_symbol
_atom_type_description
_atom_type_scat_dispersion_real
_atom_type_scat_dispersion_imag
_atom_type_scat_source
C C 0.0033 0.0016 'International Tables Vol C Tables 4.2.6.8 and 6.1.1.4'
H H 0.0000 0.0000 'International Tables Vol C Tables 4.2.6.8 and 6.1.1.4'
N N 0.0061 0.0033 'International Tables Vol C Tables 4.2.6.8 and 6.1.1.4'
O O 0.0106 0.0060 'International Tables Vol C Tables 4.2.6.8 and 6.1.1.4'
Mn Mn 0.3368 0.7283 'International Tables Vol C Tables 4.2.6.8 and 6.1.1.4'

loop_
_geom_angle_atom_site_label_1
_geom_angle_atom_site_label_2
_geom_angle_atom_site_label_3
_geom_angle
_geom_angle_site_symmetry_1
_geom_angle_site_symmetry_3
N3 Mn1 N1 124.35(14) . .
N3 Mn1 O1 111.76(13) . .
N1 Mn1 O1 105.28(13) . .
N3 Mn1 O4 113.18(12) . 2_556
N1 Mn1 O4 104.55(12) . 2_556
O1 Mn1 O4 92.95(11) . 2_556
C1 O1 Mn1 111.8(2) . .
C5 O3 C2 106.3(3) . .
C6 O4 Mn1 113.8(2) . 2_546
O2 C1 O1 124.1(3) . .
O2 C1 C2 120.3(3) . .
O1 C1 C2 115.7(3) . .
C3 C2 O3 110.1(3) . .
C3 C2 C1 133.3(3) . .
O3 C2 C1 116.6(3) . .
C2 C3 C4 106.4(4) . .
C2 C3 H3 126.8 . .
C4 C3 H3 126.8 . .
C5 C4 C3 106.9(4) . .
C5 C4 H4 126.5 . .
C3 C4 H4 126.5 . .
C4 C5 O3 110.2(3) . .
C4 C5 C6 131.8(3) . .
O3 C5 C6 117.8(3) . .
O5 C6 O4 124.5(3) . .
O5 C6 C5 118.9(3) . .
O4 C6 C5 116.5(3) . .
C9 N1 C7 106.2(4) . .
C9 N1 Mn1 123.4(3) . .
C7 N1 Mn1 129.9(3) . .
C9 N2 C8 107.9(4) . .
C9 N2 H2 126.1 . .
C8 N2 H2 126.1 . .
C8 C7 N1 109.4(5) . .
C8 C7 H7 125.3 . .
N1 C7 H7 125.3 . .
C7 C8 N2 105.9(5) . .
C7 C8 H8 127.1 . .
N2 C8 H8 127.1 . .
N1 C9 N2 110.7(4) . .
N1 C9 H9 124.7 . .
N2 C9 H9 124.7 . .
C10 N3 C11 104.5(4) . .
C10 N3 Mn1 125.6(3) . .
C11 N3 Mn1 129.5(3) . .
C10 N4 C12 107.3(4) . .
C10 N4 H4A 126.4 . .
C12 N4 H4A 126.4 . .
N3 C10 N4 111.9(4) . .
N3 C10 H10 124.1 . .
N4 C10 H10 124.1 . .
N3 C11 C12 109.9(5) . .
N3 C11 H11 125.0 . .
C12 C11 H11 125.0 . .
N4 C12 C11 106.4(5) . .
N4 C12 H12 126.8 . .
C11 C12 H12 126.8 . .
H1A O1W H1B 112(3) . .

loop_
_geom_bond_atom_site_label_1
_geom_bond_atom_site_label_2
_geom_bond_distance
_geom_bond_site_symmetry_2
Mn1 N3 1.984(3) .
Mn1 N1 1.992(3) .
Mn1 O1 1.997(3) .
Mn1 O4 1.997(2) 2_556
O1 C1 1.273(4) .
O2 C1 1.235(5) .
O3 C5 1.356(4) .
O3 C2 1.373(4) .
O4 C6 1.276(4) .
O5 C6 1.233(4) .
C1 C2 1.472(5) .
C2 C3 1.338(6) .
C3 C4 1.416(6) .
C3 H3 0.9300 .
C4 C5 1.339(5) .
C4 H4 0.9300 .
C5 C6 1.477(5) .
N1 C9 1.320(5) .
N1 C7 1.365(6) .
N2 C9 1.320(6) .
N2 C8 1.374(7) .
N2 H2 0.8600 .
C7 C8 1.341(7) .
C7 H7 0.9300 .
C8 H8 0.9300 .
C9 H9 0.9300 .
N3 C10 1.305(5) .
N3 C11 1.339(6) .
N4 C10 1.315(6) .
N4 C12 1.321(7) .
N4 H4A 0.8600 .
C10 H10 0.9300 .
C11 C12 1.340(8) .
C11 H11 0.9300 .
C12 H12 0.9300 .
O1W H1A 0.841(19) .
O1W H1B 0.826(18) .

loop_
_geom_hbond_atom_site_label_D
_geom_hbond_atom_site_label_H
_geom_hbond_atom_site_label_A
_geom_hbond_distance_DH
_geom_hbond_distance_HA
_geom_hbond_distance_DA
_geom_hbond_angle_DHA
_geom_hbond_site_symmetry_A
N2 H2 O1W 0.86 2.11 2.800(6) 137.2 4_576
N4 H4A O4 0.86 2.11 2.928(5) 160.1 3_566
O1W H1A O2 0.841(19) 2.00(3) 2.804(5) 159(5) 2_656
O1W H1B O5 0.826(18) 2.094(18) 2.831(5) 148(4) 2_556

loop_
_geom_torsion_atom_site_label_1
_geom_torsion_atom_site_label_2
_geom_torsion_atom_site_label_3
_geom_torsion_atom_site_label_4
_geom_torsion
_geom_torsion_site_symmetry_1
_geom_torsion_site_symmetry_2
_geom_torsion_site_symmetry_3
_geom_torsion_site_symmetry_4
N3 Mn1 O1 C1 58.9(3) . . . .
N1 Mn1 O1 C1 -78.8(3) . . . .
O4 Mn1 O1 C1 175.3(2) 2_556 . . .
Mn1 O1 C1 O2 6.5(5) . . . .
Mn1 O1 C1 C2 -173.2(2) . . . .
C5 O3 C2 C3 0.1(5) . . . .
C5 O3 C2 C1 179.2(3) . . . .
O2 C1 C2 C3 166.7(5) . . . .
O1 C1 C2 C3 -13.6(7) . . . .
O2 C1 C2 O3 -12.1(5) . . . .
O1 C1 C2 O3 167.6(3) . . . .
O3 C2 C3 C4 0.2(6) . . . .
C1 C2 C3 C4 -178.7(5) . . . .
C2 C3 C4 C5 -0.4(7) . . . .
C3 C4 C5 O3 0.5(6) . . . .
C3 C4 C5 C6 -174.4(5) . . . .
C2 O3 C5 C4 -0.4(5) . . . .
C2 O3 C5 C6 175.3(3) . . . .
Mn1 O4 C6 O5 15.1(5) 2_546 . . .
Mn1 O4 C6 C5 -162.6(3) 2_546 . . .
C4 C5 C6 O5 -9.4(7) . . . .
O3 C5 C6 O5 176.1(3) . . . .
C4 C5 C6 O4 168.4(5) . . . .
O3 C5 C6 O4 -6.1(5) . . . .
N3 Mn1 N1 C9 -98.0(3) . . . .
O1 Mn1 N1 C9 32.7(3) . . . .
O4 Mn1 N1 C9 130.0(3) 2_556 . . .
N3 Mn1 N1 C7 91.4(4) . . . .
O1 Mn1 N1 C7 -137.9(4) . . . .
O4 Mn1 N1 C7 -40.7(4) 2_556 . . .
C9 N1 C7 C8 -1.0(6) . . . .
Mn1 N1 C7 C8 170.9(4) . . . .
N1 C7 C8 N2 0.9(7) . . . .
C9 N2 C8 C7 -0.5(7) . . . .
C7 N1 C9 N2 0.6(5) . . . .
Mn1 N1 C9 N2 -171.9(3) . . . .
C8 N2 C9 N1 -0.1(6) . . . .
N1 Mn1 N3 C10 -115.4(4) . . . .
O1 Mn1 N3 C10 116.6(4) . . . .
O4 Mn1 N3 C10 13.2(4) 2_556 . . .
N1 Mn1 N3 C11 72.9(6) . . . .
O1 Mn1 N3 C11 -55.2(6) . . . .
O4 Mn1 N3 C11 -158.5(6) 2_556 . . .
C11 N3 C10 N4 -0.2(7) . . . .
Mn1 N3 C10 N4 -173.6(3) . . . .
C12 N4 C10 N3 -0.8(7) . . . .
C10 N3 C11 C12 1.1(9) . . . .
Mn1 N3 C11 C12 174.2(6) . . . .
C10 N4 C12 C11 1.5(10) . . . .
N3 C11 C12 N4 -1.6(11) . . . .
